data_4028459
loop_
_publ_author_name
'Christian Schnaars'
'Martin Hennum'
'Tore Bonge-Hansen'

_publ_contact_author_address
;
Department of Chemistry, University of Oslo, PO Box 1033 Blindern, Oslo,
 Norway-0315
;
_publ_contact_author_email Tore.Hansen@kjemi.uio.no
_publ_contact_author_name 'Tore Hansen'
_publ_section_title
;
 Nucleophilic Halogenations of Diazo Compounds, a Complementary Principle
 for the Synthesis of Halodiazo Compounds: Experimental and Theoretical
 Studies
;
_journal_name_full 'Journal of Organic Chemistry'
_journal_page_first 7488
_journal_page_last 7497
_journal_paper_doi 10.1021/jo401050c
_journal_volume 78
_journal_year 2013
_chemical_formula_moiety 'C10 H20 N3 O2, C F3 O3 S'
_chemical_formula_sum 'C11 H20 F3 N3 O5 S'
_chemical_formula_weight 363.37
_chemical_name_common 'triethylammonium diazoacetate triflate'
_chemical_name_systematic 1-diazo-2-ethoxy-N,N,N-triethyl-2-oxoethanaminium
_space_group_IT_number 14
_symmetry_cell_setting monoclinic
_symmetry_space_group_name_Hall '-P 2yn'
_symmetry_space_group_name_H-M 'P 1 21/n 1'
_atom_sites_solution_hydrogens geom
_atom_sites_solution_primary direct
_atom_sites_solution_secondary difmap
_audit_creation_method SHELXL-97
_audit_update_record
;
2012-09-23 # Formatted by publCIF
;
_cell_angle_alpha 90.00
_cell_angle_beta 91.953(2)
_cell_angle_gamma 90.00
_cell_formula_units_Z 4
_cell_length_a 8.9478(14)
_cell_length_b 14.984(2)
_cell_length_c 12.673(2)
_cell_measurement_reflns_used 5235
_cell_measurement_temperature 296(2)
_cell_measurement_theta_max 26.53
_cell_measurement_theta_min 2.65
_cell_volume 1698.1(4)
_computing_cell_refinement 'Bruker SAINT'
_computing_data_collection 'Bruker APEX2'
_computing_data_reduction 'Bruker SAINT'
_computing_molecular_graphics 'Bruker SHELXTL'
_computing_publication_material 'Bruker SHELXTL'
_computing_structure_refinement 'SHELXL-97 (Sheldrick, 2008)'
_computing_structure_solution 'SHELXS-97 (Sheldrick, 2008)'
_diffrn_ambient_temperature 296(2)
_diffrn_measured_fraction_theta_full 0.991
_diffrn_measured_fraction_theta_max 0.991
_diffrn_measurement_device_type 'Bruker APEX-II CCD'
_diffrn_measurement_method '\f and \w scans'
_diffrn_radiation_monochromator graphite
_diffrn_radiation_source 'fine-focus sealed tube'
_diffrn_radiation_type MoK\a
_diffrn_radiation_wavelength 0.71073
_diffrn_reflns_av_R_equivalents 0.0197
_diffrn_reflns_av_sigmaI/netI 0.0179
_diffrn_reflns_limit_h_max 11
_diffrn_reflns_limit_h_min -11
_diffrn_reflns_limit_k_max 18
_diffrn_reflns_limit_k_min -18
_diffrn_reflns_limit_l_max 16
_diffrn_reflns_limit_l_min -14
_diffrn_reflns_number 13406
_diffrn_reflns_theta_full 26.70
_diffrn_reflns_theta_max 26.70
_diffrn_reflns_theta_min 2.11
_exptl_absorpt_coefficient_mu 0.247
_exptl_absorpt_correction_T_max 0.961
_exptl_absorpt_correction_T_min 0.945
_exptl_absorpt_correction_type multi-scan
_exptl_crystal_colour yellow
_exptl_crystal_density_diffrn 1.421
_exptl_crystal_description 'Triethylammonium diazoacetate triflate'
_exptl_crystal_F_000 760
_exptl_crystal_size_max 0.274
_exptl_crystal_size_mid 0.191
_exptl_crystal_size_min 0.16
_refine_diff_density_max 0.287
_refine_diff_density_min -0.335
_refine_diff_density_rms 0.041
_refine_ls_extinction_method none
_refine_ls_goodness_of_fit_ref 1.074
_refine_ls_hydrogen_treatment mixed
_refine_ls_matrix_type full
_refine_ls_number_parameters 208
_refine_ls_number_reflns 3554
_refine_ls_number_restraints 0
_refine_ls_restrained_S_all 1.074
_refine_ls_R_factor_all 0.0577
_refine_ls_R_factor_gt 0.0487
_refine_ls_shift/su_max 0.001
_refine_ls_shift/su_mean 0.000
_refine_ls_structure_factor_coef Fsqd
_refine_ls_weighting_details 'calc w=1/[\s^2^(Fo^2^)+(0.0665P)^2^+0.6978P] where P=(Fo^2^+2Fc^2^)/3'
_refine_ls_weighting_scheme calc
_refine_ls_wR_factor_gt 0.1319
_refine_ls_wR_factor_ref 0.1391
_reflns_number_gt 3029
_reflns_number_total 3583
_reflns_threshold_expression >2sigma(I)
_cod_data_source_file jo401050c_si_003.cif
_cod_data_source_block cs_teadaa
_cod_database_code 4028459

loop_
_symmetry_equiv_pos_as_xyz
'x, y, z'
'-x+1/2, y+1/2, -z+1/2'
'-x, -y, -z'
'x-1/2, -y-1/2, z-1/2'

loop_
_atom_site_label
_atom_site_type_symbol
_atom_site_fract_x
_atom_site_fract_y
_atom_site_fract_z
_atom_site_U_iso_or_equiv
_atom_site_adp_type
_atom_site_occupancy
_atom_site_symmetry_multiplicity
_atom_site_calc_flag
_atom_site_refinement_flags
O1 O 0.18029(18) 0.55280(9) 0.51911(11) 0.0529(4) Uani 1 1 d .
O2 O 0.16865(17) 0.70123(9) 0.49008(10) 0.0466(3) Uani 1 1 d .
N1 N 0.1873(2) 0.68524(11) 0.29333(13) 0.0507(4) Uani 1 1 d .
N2 N 0.1736(3) 0.75161(13) 0.25467(17) 0.0818(8) Uani 1 1 d .
N3 N 0.21939(16) 0.52668(9) 0.28845(11) 0.0355(3) Uani 1 1 d .
C1 C 0.1823(2) 0.61653(12) 0.46074(15) 0.0401(4) Uani 1 1 d .
C2 C 0.2002(2) 0.61061(11) 0.34729(14) 0.0383(4) Uani 1 1 d .
C3 C 0.1676(3) 0.71828(14) 0.60370(16) 0.0528(5) Uani 1 1 d .
H3A H 0.2526 0.6896 0.6391 0.063 Uiso 1 1 calc R
H3B H 0.0768 0.6949 0.6329 0.063 Uiso 1 1 calc R
C4 C 0.1756(3) 0.81644(15) 0.61856(18) 0.0585(6) Uani 1 1 d .
H4A H 0.1774 0.8300 0.6926 0.088 Uiso 1 1 calc R
H4B H 0.0898 0.8439 0.5846 0.088 Uiso 1 1 calc R
H4C H 0.2649 0.8389 0.5880 0.088 Uiso 1 1 calc R
C5 C 0.0758(2) 0.47113(13) 0.29193(17) 0.0462(5) Uani 1 1 d .
H5A H 0.0930 0.4140 0.2585 0.055 Uiso 1 1 calc R
H5B H 0.0537 0.4598 0.3651 0.055 Uiso 1 1 calc R
C6 C -0.0579(3) 0.51470(18) 0.2385(2) 0.0650(6) Uani 1 1 d .
H6A H -0.1431 0.4761 0.2429 0.097 Uiso 1 1 calc R
H6B H -0.0377 0.5255 0.1656 0.097 Uiso 1 1 calc R
H6C H -0.0782 0.5703 0.2727 0.097 Uiso 1 1 calc R
C7 C 0.3450(2) 0.47074(12) 0.34148(17) 0.0461(5) Uani 1 1 d .
H7A H 0.3201 0.4596 0.4142 0.055 Uiso 1 1 calc R
H7B H 0.3494 0.4135 0.3060 0.055 Uiso 1 1 calc R
C8 C 0.4971(3) 0.51352(18) 0.3402(2) 0.0701(7) Uani 1 1 d .
H8A H 0.5693 0.4750 0.3746 0.105 Uiso 1 1 calc R
H8B H 0.4948 0.5696 0.3766 0.105 Uiso 1 1 calc R
H8C H 0.5243 0.5232 0.2685 0.105 Uiso 1 1 calc R
C9 C 0.2577(2) 0.54894(12) 0.17504(15) 0.0433(4) Uani 1 1 d .
H9A H 0.1762 0.5834 0.1432 0.052 Uiso 1 1 calc R
H9B H 0.3462 0.5863 0.1764 0.052 Uiso 1 1 calc R
C10 C 0.2855(3) 0.46865(16) 0.10589(18) 0.0634(6) Uani 1 1 d .
H10A H 0.3080 0.4883 0.0361 0.095 Uiso 1 1 calc R
H10B H 0.1978 0.4317 0.1026 0.095 Uiso 1 1 calc R
H10C H 0.3683 0.4350 0.1352 0.095 Uiso 1 1 calc R
S1 S 0.06021(6) 0.72821(4) 0.95038(4) 0.05149(18) Uani 1 1 d .
O3 O 0.0030(2) 0.73387(14) 0.84420(14) 0.0781(6) Uani 1 1 d .
O4 O 0.0422(2) 0.64357(14) 0.9987(2) 0.0942(7) Uani 1 1 d .
O5 O 0.0240(3) 0.80282(15) 1.01455(18) 0.0938(7) Uani 1 1 d .
C11 C 0.2597(3) 0.7380(2) 0.9397(3) 0.0796(9) Uani 1 1 d .
F21 F 0.3143(3) 0.6768(2) 0.8802(3) 0.1750(13) Uani 1 1 d .
F22 F 0.3000(3) 0.81355(19) 0.8993(2) 0.1419(11) Uani 1 1 d .
F14 F 0.3293(2) 0.7315(2) 1.03265(19) 0.1398(11) Uani 1 1 d .

loop_
_atom_site_aniso_label
_atom_site_aniso_U_11
_atom_site_aniso_U_22
_atom_site_aniso_U_33
_atom_site_aniso_U_23
_atom_site_aniso_U_13
_atom_site_aniso_U_12
O1 0.0728(10) 0.0439(8) 0.0424(8) 0.0071(6) 0.0074(7) 0.0025(7)
O2 0.0647(9) 0.0394(7) 0.0358(7) -0.0045(5) 0.0008(6) 0.0060(6)
N1 0.0815(13) 0.0323(8) 0.0379(9) -0.0012(7) -0.0043(8) 0.0034(8)
N2 0.158(3) 0.0355(10) 0.0516(12) 0.0059(8) -0.0086(13) 0.0094(12)
N3 0.0425(8) 0.0282(7) 0.0357(8) 0.0012(6) -0.0009(6) -0.0008(6)
C1 0.0435(10) 0.0383(9) 0.0385(10) -0.0002(7) -0.0002(8) 0.0028(7)
C2 0.0504(10) 0.0276(8) 0.0366(9) 0.0021(7) -0.0013(8) 0.0026(7)
C3 0.0720(14) 0.0520(12) 0.0346(10) -0.0041(8) 0.0033(9) 0.0017(10)
C4 0.0729(15) 0.0563(13) 0.0469(12) -0.0134(10) 0.0090(11) -0.0094(11)
C5 0.0496(11) 0.0388(10) 0.0502(11) -0.0010(8) 0.0029(9) -0.0113(8)
C6 0.0455(12) 0.0725(16) 0.0765(17) -0.0043(13) -0.0037(11) -0.0050(11)
C7 0.0553(12) 0.0339(9) 0.0487(11) 0.0032(8) -0.0043(9) 0.0104(8)
C8 0.0501(13) 0.0668(15) 0.0919(19) -0.0039(13) -0.0179(12) 0.0073(11)
C9 0.0544(11) 0.0398(10) 0.0359(10) 0.0008(7) 0.0051(8) -0.0006(8)
C10 0.0857(17) 0.0580(13) 0.0472(12) -0.0105(10) 0.0129(11) 0.0016(12)
S1 0.0514(3) 0.0554(3) 0.0472(3) 0.0080(2) -0.0054(2) -0.0044(2)
O3 0.0775(13) 0.1014(15) 0.0539(11) 0.0037(9) -0.0169(9) -0.0026(10)
O4 0.0728(12) 0.0831(14) 0.1255(18) 0.0528(13) -0.0136(12) -0.0156(10)
O5 0.0930(15) 0.0976(15) 0.0907(15) -0.0343(12) 0.0028(12) 0.0003(12)
C11 0.0518(14) 0.111(2) 0.0761(19) 0.0297(17) 0.0021(13) -0.0053(15)
F21 0.0849(16) 0.222(3) 0.221(3) -0.039(3) 0.0475(19) 0.0403(18)
F22 0.0959(15) 0.177(2) 0.152(2) 0.0874(19) -0.0099(14) -0.0612(15)
F14 0.0635(11) 0.239(3) 0.1139(16) 0.0808(18) -0.0344(11) -0.0369(14)

loop_
_atom_type_symbol
_atom_type_description
_atom_type_scat_dispersion_real
_atom_type_scat_dispersion_imag
_atom_type_scat_source
C C 0.0033 0.0016 'International Tables Vol C Tables 4.2.6.8 and 6.1.1.4'
H H 0.0000 0.0000 'International Tables Vol C Tables 4.2.6.8 and 6.1.1.4'
N N 0.0061 0.0033 'International Tables Vol C Tables 4.2.6.8 and 6.1.1.4'
O O 0.0106 0.0060 'International Tables Vol C Tables 4.2.6.8 and 6.1.1.4'
F F 0.0171 0.0103 'International Tables Vol C Tables 4.2.6.8 and 6.1.1.4'
S S 0.1246 0.1234 'International Tables Vol C Tables 4.2.6.8 and 6.1.1.4'

loop_
_geom_angle_atom_site_label_1
_geom_angle_atom_site_label_2
_geom_angle_atom_site_label_3
_geom_angle
C1 O2 C3 116.48(15)
N2 N1 C2 174.6(2)
C2 N3 C9 108.88(13)
C2 N3 C5 109.65(14)
C9 N3 C5 111.17(14)
C2 N3 C7 109.86(14)
C9 N3 C7 110.28(14)
C5 N3 C7 106.98(14)
O1 C1 O2 125.43(17)
O1 C1 C2 124.14(17)
O2 C1 C2 110.43(15)
N1 C2 C1 116.86(16)
N1 C2 N3 118.18(15)
C1 C2 N3 124.77(15)
O2 C3 C4 107.22(17)
O2 C3 H3A 110.3
C4 C3 H3A 110.3
O2 C3 H3B 110.3
C4 C3 H3B 110.3
H3A C3 H3B 108.5
C3 C4 H4A 109.5
C3 C4 H4B 109.5
H4A C4 H4B 109.5
C3 C4 H4C 109.5
H4A C4 H4C 109.5
H4B C4 H4C 109.5
C6 C5 N3 113.95(17)
C6 C5 H5A 108.8
N3 C5 H5A 108.8
C6 C5 H5B 108.8
N3 C5 H5B 108.8
H5A C5 H5B 107.7
C5 C6 H6A 109.5
C5 C6 H6B 109.5
H6A C6 H6B 109.5
C5 C6 H6C 109.5
H6A C6 H6C 109.5
H6B C6 H6C 109.5
C8 C7 N3 114.25(17)
C8 C7 H7A 108.7
N3 C7 H7A 108.7
C8 C7 H7B 108.7
N3 C7 H7B 108.7
H7A C7 H7B 107.6
C7 C8 H8A 109.5
C7 C8 H8B 109.5
H8A C8 H8B 109.5
C7 C8 H8C 109.5
H8A C8 H8C 109.5
H8B C8 H8C 109.5
C10 C9 N3 114.72(16)
C10 C9 H9A 108.6
N3 C9 H9A 108.6
C10 C9 H9B 108.6
N3 C9 H9B 108.6
H9A C9 H9B 107.6
C9 C10 H10A 109.5
C9 C10 H10B 109.5
H10A C10 H10B 109.5
C9 C10 H10C 109.5
H10A C10 H10C 109.5
H10B C10 H10C 109.5
O4 S1 O3 114.71(14)
O4 S1 O5 115.01(16)
O3 S1 O5 114.21(14)
O4 S1 C11 103.43(14)
O3 S1 C11 104.44(13)
O5 S1 C11 102.94(16)
F21 C11 F22 105.8(3)
F21 C11 F14 107.1(3)
F22 C11 F14 106.7(3)
F21 C11 S1 112.4(3)
F22 C11 S1 113.0(2)
F14 C11 S1 111.5(2)

loop_
_geom_bond_atom_site_label_1
_geom_bond_atom_site_label_2
_geom_bond_distance
O1 C1 1.209(2)
O2 C1 1.329(2)
O2 C3 1.463(2)
N1 N2 1.114(2)
N1 C2 1.314(2)
N3 C2 1.475(2)
N3 C9 1.526(2)
N3 C5 1.532(2)
N3 C7 1.538(2)
C1 C2 1.455(3)
C3 C4 1.484(3)
C3 H3A 0.9700
C3 H3B 0.9700
C4 H4A 0.9600
C4 H4B 0.9600
C4 H4C 0.9600
C5 C6 1.504(3)
C5 H5A 0.9700
C5 H5B 0.9700
C6 H6A 0.9600
C6 H6B 0.9600
C6 H6C 0.9600
C7 C8 1.505(3)
C7 H7A 0.9700
C7 H7B 0.9700
C8 H8A 0.9600
C8 H8B 0.9600
C8 H8C 0.9600
C9 C10 1.514(3)
C9 H9A 0.9700
C9 H9B 0.9700
C10 H10A 0.9600
C10 H10B 0.9600
C10 H10C 0.9600
S1 O4 1.4199(19)
S1 O3 1.4258(18)
S1 O5 1.426(2)
S1 C11 1.801(3)
C11 F21 1.294(4)
C11 F22 1.299(4)
C11 F14 1.316(3)

loop_
_geom_torsion_atom_site_label_1
_geom_torsion_atom_site_label_2
_geom_torsion_atom_site_label_3
_geom_torsion_atom_site_label_4
_geom_torsion
C3 O2 C1 O1 7.1(3)
C3 O2 C1 C2 -173.01(17)
N2 N1 C2 C1 -4(3)
N2 N1 C2 N3 171(3)
O1 C1 C2 N1 174.3(2)
O2 C1 C2 N1 -5.6(3)
O1 C1 C2 N3 -0.6(3)
O2 C1 C2 N3 179.52(16)
C9 N3 C2 N1 13.6(2)
C5 N3 C2 N1 -108.2(2)
C7 N3 C2 N1 134.46(19)
C9 N3 C2 C1 -171.58(18)
C5 N3 C2 C1 66.6(2)
C7 N3 C2 C1 -50.7(2)
C1 O2 C3 C4 171.26(18)
C2 N3 C5 C6 63.5(2)
C9 N3 C5 C6 -56.9(2)
C7 N3 C5 C6 -177.36(18)
C2 N3 C7 C8 -64.0(2)
C9 N3 C7 C8 56.0(2)
C5 N3 C7 C8 177.06(18)
C2 N3 C9 C10 178.15(18)
C5 N3 C9 C10 -60.9(2)
C7 N3 C9 C10 57.5(2)
O4 S1 C11 F21 62.2(3)
O3 S1 C11 F21 -58.1(3)
O5 S1 C11 F21 -177.7(3)
O4 S1 C11 F22 -178.2(3)
O3 S1 C11 F22 61.4(3)
O5 S1 C11 F22 -58.1(3)
O4 S1 C11 F14 -58.0(3)
O3 S1 C11 F14 -178.3(3)
O5 S1 C11 F14 62.1(3)
